data_4074119
loop_
_publ_author_name
'Schaub, Thomas'
'Backes, Marc'
'Radius, Udo'

_publ_section_title
;
 Nickel(0) Complexes of N-Alkyl-Substituted N-Heterocyclic Carbenes and
 Their Use in the Catalytic Carbon&#x2212;Carbon Bond Activation of
 Biphenylene
;
_journal_issue 17
_journal_name_full Organometallics
_journal_page_first 4196
_journal_paper_doi 10.1021/om0604223
_journal_volume 25
_journal_year 2006
_chemical_formula_sum 'C28 H34 N4 Ni'
_chemical_formula_weight 485.30
_chemical_name_systematic
; 

 Bis-{1-methyl-3-isopropyl-imidazol-2-ylidene}(h2-diphenyl acethylene)nickel(0)
;
_space_group_IT_number 33
_symmetry_cell_setting orthorhombic
_symmetry_space_group_name_Hall 'P 2c -2n'
_symmetry_space_group_name_H-M 'P n a 21'
_atom_sites_solution_hydrogens geom
_atom_sites_solution_primary direct
_atom_sites_solution_secondary difmap
_audit_creation_method SHELXL-97
_cell_angle_alpha 90.00
_cell_angle_beta 90.00
_cell_angle_gamma 90.00
_cell_formula_units_Z 4
_cell_length_a 19.5585(10)
_cell_length_b 13.4766(6)
_cell_length_c 9.7786(13)
_cell_measurement_reflns_used 7426
_cell_measurement_temperature 293(2)
_cell_measurement_theta_max 25.8
_cell_measurement_theta_min 2.5
_cell_volume 2577.5(4)
_computing_cell_refinement 'STOE X-AREA'
_computing_data_collection 'STOE X-AREA'
_computing_data_reduction 'STOE X-RED'
_computing_molecular_graphics 'SHELXL-97 (Sheldrick, 1997)'
_computing_publication_material 'SHELXL-97 (Sheldrick, 1997)'
_computing_structure_refinement 'SHELXL-97 (Sheldrick, 1997)'
_computing_structure_solution 'SHELXS-97 (Sheldrick, 1990)'
_diffrn_ambient_temperature 293(2)
_diffrn_measured_fraction_theta_full 0.973
_diffrn_measured_fraction_theta_max 0.973
_diffrn_measurement_device_type 'STOE IPDS I'
_diffrn_measurement_method rotation
_diffrn_radiation_monochromator graphite
_diffrn_radiation_source 'fine-focus sealed tube'
_diffrn_radiation_type MoK\a
_diffrn_radiation_wavelength 0.71073
_diffrn_reflns_av_R_equivalents 0.0581
_diffrn_reflns_av_sigmaI/netI 0.0701
_diffrn_reflns_limit_h_max 23
_diffrn_reflns_limit_h_min -18
_diffrn_reflns_limit_k_max 15
_diffrn_reflns_limit_k_min -15
_diffrn_reflns_limit_l_max 11
_diffrn_reflns_limit_l_min -10
_diffrn_reflns_number 8979
_diffrn_reflns_theta_full 24.70
_diffrn_reflns_theta_max 24.70
_diffrn_reflns_theta_min 2.57
_exptl_absorpt_coefficient_mu 0.775
_exptl_absorpt_correction_type none
_exptl_crystal_colour red
_exptl_crystal_density_diffrn 1.251
_exptl_crystal_density_method 'not measured'
_exptl_crystal_description rod
_exptl_crystal_F_000 1032
_exptl_crystal_size_max 0.70
_exptl_crystal_size_mid 0.32
_exptl_crystal_size_min 0.30
_refine_diff_density_max 0.269
_refine_diff_density_min -0.266
_refine_diff_density_rms 0.052
_refine_ls_abs_structure_details 'Flack H D (1983), Acta Cryst. A39, 876-881'
_refine_ls_abs_structure_Flack 0.006(18)
_refine_ls_extinction_method none
_refine_ls_goodness_of_fit_ref 0.982
_refine_ls_hydrogen_treatment mixed
_refine_ls_matrix_type full
_refine_ls_number_parameters 298
_refine_ls_number_reflns 4194
_refine_ls_number_restraints 1
_refine_ls_restrained_S_all 0.982
_refine_ls_R_factor_all 0.0666
_refine_ls_R_factor_gt 0.0396
_refine_ls_shift/su_max 0.001
_refine_ls_shift/su_mean 0.000
_refine_ls_structure_factor_coef Fsqd
_refine_ls_weighting_details 'w=1/[\s^2^(Fo^2^)+(0.0356P)^2^+0.0000P] where P=(Fo^2^+2Fc^2^)/3'
_refine_ls_weighting_scheme calc
_refine_ls_wR_factor_gt 0.0728
_refine_ls_wR_factor_ref 0.0802
_reflns_number_gt 3165
_reflns_number_total 4194
_reflns_threshold_expression >2sigma(I)
_cod_data_source_file om0604223si20060516_100545.cif
_cod_data_source_block compound2
_cod_depositor_comments
;
The following automatic conversions were performed:

'_refine_ls_weighting_scheme' value 'calc
w=1/[\s^2^(Fo^2^)+(0.0356P)^2^+0.0000P] where P=(Fo^2^+2Fc^2^)/3' was
changed to 'calc'. New tag '_refine_ls_weighting_details' was
created. The value of the new tag was set to
'w=1/[\s^2^(Fo^2^)+(0.0356P)^2^+0.0000P] where P=(Fo^2^+2Fc^2^)/3'.

Automatic conversion script
Id: cif_fix_values 3143 2015-03-26 13:38:13Z robertas 
;
_cod_original_sg_symbol_H-M Pna2(1)
_cod_database_code 4074119

loop_
_symmetry_equiv_pos_as_xyz
'x, y, z'
'-x, -y, z+1/2'
'x+1/2, -y+1/2, z'
'-x+1/2, y+1/2, z+1/2'

loop_
_atom_site_label
_atom_site_type_symbol
_atom_site_fract_x
_atom_site_fract_y
_atom_site_fract_z
_atom_site_U_iso_or_equiv
_atom_site_adp_type
_atom_site_occupancy
_atom_site_calc_flag
_atom_site_refinement_flags
Ni1 Ni 0.16799(2) 0.86769(3) 0.20019(7) 0.02253(11) Uani 1 d .
C1 C 0.1222(3) 0.8137(3) 0.3541(5) 0.0294(13) Uani 1 d .
C2 C 0.0389(3) 0.7623(4) 0.5028(6) 0.0477(16) Uani 1 d .
H2A H -0.0029 0.7583 0.5478 0.057 Uiso 1 calc R
C3 C 0.0933(3) 0.7078(3) 0.5253(5) 0.0488(14) Uani 1 d .
H3A H 0.0969 0.6574 0.5898 0.059 Uiso 1 calc R
C4 C 0.2133(3) 0.6986(4) 0.4320(6) 0.0560(15) Uani 1 d .
H4A H 0.2184 0.6463 0.4978 0.084 Uiso 1 calc R
H4B H 0.2452 0.7508 0.4522 0.084 Uiso 1 calc R
H4C H 0.2222 0.6731 0.3420 0.084 Uiso 1 calc R
C5 C 0.0111(2) 0.9052(3) 0.3423(5) 0.0369(11) Uani 1 d .
H5A H 0.0356 0.9388 0.2681 0.044 Uiso 1 calc R
C6 C -0.0530(3) 0.8617(4) 0.2830(6) 0.0581(14) Uani 1 d .
H6A H -0.0412 0.8141 0.2140 0.087 Uiso 1 calc R
H6B H -0.0800 0.9136 0.2431 0.087 Uiso 1 calc R
H6C H -0.0786 0.8297 0.3541 0.087 Uiso 1 calc R
C7 C -0.0032(4) 0.9824(4) 0.4538(8) 0.0611(16) Uani 1 d .
H7A H 0.0393 1.0079 0.4882 0.092 Uiso 1 calc R
H7B H -0.0283 0.9519 0.5270 0.092 Uiso 1 calc R
H7C H -0.0297 1.0358 0.4160 0.092 Uiso 1 calc R
C8 C 0.2365(2) 0.9590(3) 0.2612(4) 0.0250(9) Uani 1 d .
C9 C 0.2933(2) 1.0993(3) 0.3253(5) 0.0309(10) Uani 1 d .
H9A H 0.3011 1.1644 0.3524 0.037 Uiso 1 calc R
C10 C 0.3405(2) 1.0311(3) 0.3039(4) 0.0338(10) Uani 1 d .
H10A H 0.3875 1.0387 0.3136 0.041 Uiso 1 calc R
C11 C 0.3390(2) 0.8511(3) 0.2358(6) 0.0523(19) Uani 1 d .
H11A H 0.3050 0.8032 0.2103 0.078 Uiso 1 calc R
H11B H 0.3626 0.8286 0.3161 0.078 Uiso 1 calc R
H11C H 0.3710 0.8591 0.1623 0.078 Uiso 1 calc R
C12 C 0.1637(2) 1.1052(3) 0.3124(5) 0.0352(10) Uani 1 d .
H12A H 0.1286 1.0534 0.3156 0.042 Uiso 1 calc R
C13 C 0.1497(2) 1.1696(3) 0.1899(9) 0.0614(14) Uani 1 d .
H13A H 0.1523 1.1302 0.1083 0.092 Uiso 1 calc R
H13B H 0.1830 1.2218 0.1856 0.092 Uiso 1 calc R
H13C H 0.1048 1.1978 0.1975 0.092 Uiso 1 calc R
C14 C 0.1603(3) 1.1637(3) 0.4476(5) 0.0476(13) Uani 1 d .
H14A H 0.1695 1.1199 0.5227 0.071 Uiso 1 calc R
H14B H 0.1155 1.1919 0.4581 0.071 Uiso 1 calc R
H14C H 0.1937 1.2159 0.4463 0.071 Uiso 1 calc R
C15 C 0.1251(3) 0.8009(3) 0.0546(5) 0.0222(12) Uani 1 d .
C16 C 0.1719(2) 0.8614(2) 0.0072(4) 0.0253(8) Uani 1 d .
C17 C 0.2071(2) 0.8949(2) -0.1159(4) 0.0241(9) Uani 1 d .
C18 C 0.1765(3) 0.8909(3) -0.2451(5) 0.0357(11) Uani 1 d .
H18A H 0.1324 0.8658 -0.2536 0.043 Uiso 1 calc R
C19 C 0.2105(3) 0.9236(3) -0.3598(5) 0.0445(13) Uani 1 d .
H19A H 0.1887 0.9233 -0.4443 0.053 Uiso 1 calc R
C20 C 0.2773(3) 0.9568(4) -0.3496(5) 0.0434(14) Uani 1 d .
H20A H 0.3009 0.9764 -0.4276 0.052 Uiso 1 calc R
C21 C 0.3083(3) 0.9606(4) -0.2249(6) 0.0438(13) Uani 1 d .
H21A H 0.3531 0.9832 -0.2180 0.053 Uiso 1 calc R
C22 C 0.2736(2) 0.9311(3) -0.1087(5) 0.0353(11) Uani 1 d .
H22A H 0.2952 0.9355 -0.0241 0.042 Uiso 1 calc R
C23 C 0.0754(2) 0.7238(2) 0.0230(4) 0.0232(9) Uani 1 d .
C24 C 0.0357(3) 0.7238(3) -0.0945(5) 0.0290(11) Uani 1 d .
H24A H 0.0400 0.7757 -0.1565 0.035 Uiso 1 calc R
C25 C -0.0103(2) 0.6480(3) -0.1217(5) 0.0346(11) Uani 1 d .
H25A H -0.0366 0.6499 -0.2010 0.042 Uiso 1 calc R
C26 C -0.0174(2) 0.5702(3) -0.0320(5) 0.0368(11) Uani 1 d .
H26A H -0.0477 0.5189 -0.0509 0.044 Uiso 1 calc R
C27 C 0.0208(2) 0.5690(3) 0.0856(5) 0.0411(12) Uani 1 d .
H27A H 0.0162 0.5164 0.1465 0.049 Uiso 1 calc R
C28 C 0.0663(2) 0.6451(3) 0.1150(5) 0.0316(10) Uani 1 d .
H28A H 0.0910 0.6439 0.1964 0.038 Uiso 1 calc R
N1 N 0.1437(2) 0.7376(2) 0.4379(4) 0.0359(10) Uani 1 d .
N2 N 0.05650(19) 0.8278(2) 0.3973(4) 0.0327(9) Uani 1 d .
N3 N 0.30615(18) 0.9456(2) 0.2642(4) 0.0294(8) Uani 1 d .
N4 N 0.23008(17) 1.0568(2) 0.3002(3) 0.0264(8) Uani 1 d .

loop_
_atom_site_aniso_label
_atom_site_aniso_U_11
_atom_site_aniso_U_22
_atom_site_aniso_U_33
_atom_site_aniso_U_23
_atom_site_aniso_U_13
_atom_site_aniso_U_12
Ni1 0.0273(2) 0.01918(17) 0.0211(2) -0.0019(3) -0.0025(4) -0.0031(2)
C1 0.034(3) 0.020(2) 0.033(4) -0.006(2) -0.008(2) -0.001(2)
C2 0.054(4) 0.051(3) 0.038(4) 0.010(3) 0.007(3) -0.016(3)
C3 0.072(4) 0.042(3) 0.032(3) 0.014(2) 0.004(3) -0.010(3)
C4 0.065(4) 0.050(3) 0.053(4) 0.009(2) -0.012(3) 0.009(3)
C5 0.034(3) 0.037(2) 0.040(3) 0.0002(19) 0.008(2) -0.004(2)
C6 0.042(3) 0.062(3) 0.071(4) -0.006(3) -0.012(3) -0.007(3)
C7 0.056(4) 0.048(4) 0.079(4) -0.012(3) 0.013(3) -0.003(3)
C8 0.026(2) 0.028(2) 0.021(2) 0.0003(16) -0.0006(18) -0.0036(17)
C9 0.032(3) 0.032(2) 0.029(3) -0.0006(17) 0.000(2) -0.0115(19)
C10 0.026(2) 0.044(2) 0.031(3) 0.0039(18) 0.000(2) -0.008(2)
C11 0.037(3) 0.042(2) 0.078(6) 0.001(2) -0.003(3) 0.013(2)
C12 0.027(2) 0.029(2) 0.049(3) -0.0067(17) 0.004(2) -0.0047(19)
C13 0.056(3) 0.076(3) 0.052(4) -0.002(4) -0.012(4) 0.026(2)
C14 0.057(4) 0.043(2) 0.043(3) -0.006(2) 0.007(3) 0.003(2)
C15 0.028(3) 0.022(2) 0.017(3) -0.0001(18) -0.004(2) -0.003(2)
C16 0.030(2) 0.0158(16) 0.030(2) -0.0042(16) -0.006(2) 0.0049(19)
C17 0.037(3) 0.0129(17) 0.022(3) -0.0027(15) 0.0005(19) -0.0020(16)
C18 0.042(3) 0.035(2) 0.030(3) 0.0022(17) -0.007(2) -0.013(2)
C19 0.066(4) 0.043(3) 0.024(3) 0.008(2) -0.005(3) -0.013(3)
C20 0.053(4) 0.050(3) 0.027(3) 0.0115(19) 0.015(3) -0.010(3)
C21 0.043(3) 0.051(3) 0.037(4) 0.014(2) -0.001(3) -0.013(2)
C22 0.034(3) 0.039(2) 0.032(3) 0.011(2) -0.006(2) -0.008(2)
C23 0.019(2) 0.024(2) 0.027(3) -0.0057(15) 0.0014(18) -0.0041(17)
C24 0.035(3) 0.023(2) 0.029(3) 0.0007(18) -0.003(2) 0.000(2)
C25 0.028(2) 0.034(2) 0.042(3) -0.010(2) -0.016(2) -0.0006(19)
C26 0.030(3) 0.031(2) 0.050(3) -0.004(2) -0.005(2) -0.0108(19)
C27 0.049(3) 0.029(2) 0.045(3) 0.009(2) -0.003(3) -0.014(2)
C28 0.036(2) 0.032(2) 0.027(3) 0.0054(19) -0.010(2) -0.0058(19)
N1 0.051(3) 0.0328(18) 0.024(2) 0.0050(16) -0.0099(18) -0.0041(17)
N2 0.042(2) 0.0320(17) 0.024(2) 0.0044(15) 0.0029(18) -0.0094(17)
N3 0.028(2) 0.0322(17) 0.028(2) -0.0005(15) -0.0021(16) -0.0024(15)
N4 0.026(2) 0.0220(16) 0.032(2) -0.0041(14) 0.0027(16) -0.0049(14)

loop_
_atom_type_symbol
_atom_type_description
_atom_type_scat_dispersion_real
_atom_type_scat_dispersion_imag
_atom_type_scat_source
C C 0.0033 0.0016 'International Tables Vol C Tables 4.2.6.8 and 6.1.1.4'
H H 0.0000 0.0000 'International Tables Vol C Tables 4.2.6.8 and 6.1.1.4'
N N 0.0061 0.0033 'International Tables Vol C Tables 4.2.6.8 and 6.1.1.4'
Ni Ni 0.3393 1.1124 'International Tables Vol C Tables 4.2.6.8 and 6.1.1.4'

loop_
_geom_angle_atom_site_label_1
_geom_angle_atom_site_label_2
_geom_angle_atom_site_label_3
_geom_angle
C15 Ni1 C16 40.65(19)
C15 Ni1 C1 101.89(15)
C16 Ni1 C1 142.54(19)
C15 Ni1 C8 148.8(2)
C16 Ni1 C8 108.17(18)
C1 Ni1 C8 109.27(19)
N2 C1 N1 101.9(4)
N2 C1 Ni1 129.5(4)
N1 C1 Ni1 127.9(4)
C3 C2 N2 106.1(5)
C2 C3 N1 108.4(4)
N2 C5 C6 111.6(4)
N2 C5 C7 109.3(5)
C6 C5 C7 112.8(5)
N3 C8 N4 102.1(3)
N3 C8 Ni1 128.0(3)
N4 C8 Ni1 129.5(3)
C10 C9 N4 108.0(4)
C9 C10 N3 106.4(4)
N4 C12 C13 110.8(4)
N4 C12 C14 109.8(4)
C13 C12 C14 112.4(4)
C16 C15 C23 146.6(4)
C16 C15 Ni1 70.0(3)
C23 C15 Ni1 143.1(4)
C15 C16 C17 144.5(4)
C15 C16 Ni1 69.3(3)
C17 C16 Ni1 146.0(3)
C22 C17 C18 117.3(4)
C22 C17 C16 120.5(4)
C18 C17 C16 122.1(4)
C19 C18 C17 121.1(4)
C18 C19 C20 120.1(5)
C21 C20 C19 119.8(4)
C20 C21 C22 120.4(4)
C21 C22 C17 121.2(4)
C24 C23 C28 117.5(4)
C24 C23 C15 123.4(4)
C28 C23 C15 119.2(4)
C25 C24 C23 121.5(4)
C26 C25 C24 120.3(4)
C27 C26 C25 119.4(4)
C26 C27 C28 120.9(4)
C27 C28 C23 120.4(4)
C3 N1 C1 111.8(4)
C3 N1 C4 126.3(4)
C1 N1 C4 121.9(4)
C1 N2 C2 111.8(4)
C1 N2 C5 123.6(4)
C2 N2 C5 124.6(4)
C8 N3 C10 112.2(3)
C8 N3 C11 123.3(3)
C10 N3 C11 124.5(3)
C8 N4 C9 111.3(3)
C8 N4 C12 122.2(3)
C9 N4 C12 126.5(3)

loop_
_geom_bond_atom_site_label_1
_geom_bond_atom_site_label_2
_geom_bond_distance
Ni1 C15 1.882(5)
Ni1 C16 1.890(4)
Ni1 C1 1.896(6)
Ni1 C8 1.915(4)
C1 N2 1.366(6)
C1 N1 1.378(6)
C2 C3 1.311(7)
C2 N2 1.401(6)
C3 N1 1.365(6)
C4 N1 1.461(7)
C5 N2 1.472(6)
C5 C6 1.500(6)
C5 C7 1.533(8)
C8 N3 1.374(5)
C8 N4 1.377(5)
C9 C10 1.319(6)
C9 N4 1.385(5)
C10 N3 1.389(5)
C11 N3 1.453(5)
C12 N4 1.458(5)
C12 C13 1.505(8)
C12 C14 1.541(6)
C15 C16 1.310(6)
C15 C23 1.456(6)
C16 C17 1.459(6)
C17 C22 1.392(6)
C17 C18 1.399(6)
C18 C19 1.378(6)
C19 C20 1.384(7)
C20 C21 1.363(7)
C21 C22 1.382(7)
C23 C24 1.387(6)
C23 C28 1.402(6)
C24 C25 1.387(6)
C25 C26 1.374(6)
C26 C27 1.371(6)
C27 C28 1.389(5)
